data_7704988
loop_
_publ_author_name
'Samie, Ali'
'Salimi, Alireza'
'Garrison, Jered C.'

_publ_section_title
;
 Coordination chemistry of mercury(ii) halide complexes: a combined
 experimental, theoretical and (ICSD &amp; CSD) database study on the
 relationship between inorganic and organic units.
;
_journal_issue 34
_journal_name_full 'Dalton transactions (Cambridge, England : 2003)'
_journal_page_first 11859
_journal_page_last 11877
_journal_paper_doi 10.1039/d0dt01541e
_journal_volume 49
_journal_year 2020
_chemical_formula_moiety 'C30 H20 Br2 Hg N4 O4'
_chemical_formula_sum 'C30 H20 Br2 Hg N4 O4'
_chemical_formula_weight 860.91
_space_group_crystal_system triclinic
_space_group_IT_number 2
_space_group_name_Hall '-P 1'
_space_group_name_H-M_alt 'P -1'
_atom_sites_solution_hydrogens geom
_audit_creation_method SHELXL-2018/3
_audit_update_record
;
2020-07-13 deposited with the CCDC.	2020-07-31 downloaded from the CCDC.
;
_cell_angle_alpha 106.723(3)
_cell_angle_beta 91.422(3)
_cell_angle_gamma 97.034(3)
_cell_formula_units_Z 2
_cell_length_a 7.7210(3)
_cell_length_b 12.9046(4)
_cell_length_c 14.8624(5)
_cell_measurement_reflns_used 12024
_cell_measurement_temperature 100(2)
_cell_measurement_theta_max 75.5610
_cell_measurement_theta_min 3.9460
_cell_volume 1404.72(9)
_computing_cell_refinement
;
CrysAlisPro, Agilent Technologies,
Version 1.171.37.35 (release 13-08-2014 CrysAlis171 .NET)
(compiled Aug 13 2014,18:06:01)
;
_computing_data_collection
;
CrysAlisPro, Agilent Technologies,
Version 1.171.37.35 (release 13-08-2014 CrysAlis171 .NET)
(compiled Aug 13 2014,18:06:01)
;
_computing_data_reduction
;
CrysAlisPro, Agilent Technologies,
Version 1.171.37.35 (release 13-08-2014 CrysAlis171 .NET)
(compiled Aug 13 2014,18:06:01)
;
_computing_structure_refinement 'SHELXL-2018/3 (Sheldrick, 2018)'
_diffrn_ambient_temperature 100(2)
_diffrn_detector 'CCD plate'
_diffrn_detector_area_resol_mean 8.2603
_diffrn_detector_type Onyx
_diffrn_measured_fraction_theta_full 0.999
_diffrn_measured_fraction_theta_max 0.977
_diffrn_measurement_device 'four-circle diffractometer'
_diffrn_measurement_device_type 'Xcalibur, Onyx, Ultra'
_diffrn_radiation_monochromator mirror
_diffrn_radiation_probe x-ray
_diffrn_radiation_type 'Cu K\a'
_diffrn_radiation_wavelength 1.54184
_diffrn_reflns_av_R_equivalents 0.0575
_diffrn_reflns_av_unetI/netI 0.0422
_diffrn_reflns_Laue_measured_fraction_full 0.999
_diffrn_reflns_Laue_measured_fraction_max 0.977
_diffrn_reflns_limit_h_max 9
_diffrn_reflns_limit_h_min -9
_diffrn_reflns_limit_k_max 16
_diffrn_reflns_limit_k_min -16
_diffrn_reflns_limit_l_max 18
_diffrn_reflns_limit_l_min -18
_diffrn_reflns_number 22076
_diffrn_reflns_point_group_measured_fraction_full 0.999
_diffrn_reflns_point_group_measured_fraction_max 0.977
_diffrn_reflns_theta_full 67.684
_diffrn_reflns_theta_max 76.217
_diffrn_reflns_theta_min 3.111
_diffrn_source 'sealed X-ray tube'
_diffrn_source_type 'Enhance Ultra (Cu) X-ray Source'
_exptl_absorpt_coefficient_mu 13.528
_exptl_absorpt_correction_T_max 0.2441
_exptl_absorpt_correction_T_min 0.1455
_exptl_absorpt_correction_type sphere
_exptl_absorpt_process_details
;
Interpolation using  Int.Tab. Vol. C (1992) p. 523,Tab. 6.3.3.3
for values of muR in the range 0-2.5, and Int.Tab. Vol.II (1959)
p.302; Table 5.3.6 B for muR in the range 2.6-10.0.
The interpolation procedure of C.W.Dwiggins Jr (Acta Cryst.(1975)
A31,146-148) is used with some modification.
;
_exptl_crystal_colour 'clear colourless'
_exptl_crystal_density_diffrn 2.035
_exptl_crystal_description block
_exptl_crystal_F_000 820
_exptl_crystal_size_max 0.100
_exptl_crystal_size_mid 0.100
_exptl_crystal_size_min 0.100
_exptl_crystal_size_rad 0.1000
_refine_diff_density_max 1.392
_refine_diff_density_min -1.161
_refine_diff_density_rms 0.148
_refine_ls_extinction_method none
_refine_ls_goodness_of_fit_ref 1.009
_refine_ls_hydrogen_treatment constr
_refine_ls_matrix_type full
_refine_ls_number_parameters 469
_refine_ls_number_reflns 5735
_refine_ls_number_restraints 194
_refine_ls_restrained_S_all 0.993
_refine_ls_R_factor_all 0.0422
_refine_ls_R_factor_gt 0.0384
_refine_ls_shift/su_max 0.001
_refine_ls_shift/su_mean 0.000
_refine_ls_structure_factor_coef Fsqd
_refine_ls_weighting_details 'w=1/[\s^2^(Fo^2^)+(0.0593P)^2^+3.6434P] where P=(Fo^2^+2Fc^2^)/3'
_refine_ls_weighting_scheme calc
_refine_ls_wR_factor_gt 0.0987
_refine_ls_wR_factor_ref 0.1026
_reflns_Friedel_coverage 0.000
_reflns_number_gt 5401
_reflns_number_total 5735
_reflns_threshold_expression 'I > 2\s(I)'
_cod_data_source_file d0dt01541e2.cif
_cod_data_source_block shelx8
_cod_depositor_comments 'Adding full bibliography for 7704983--7704993.cif.'
_cod_database_code 7704988
_shelx_shelxl_version_number 2018/3
_shelx_space_group_comment
;
The symmetry employed for this shelxl refinement is uniquely defined
by the following loop, which should always be used as a source of
symmetry information in preference to the above space-group names.
They are only intended as comments.
;
_shelx_estimated_absorpt_t_min 0.345
_shelx_estimated_absorpt_t_max 0.345
_exptl_absorpt_correction_t_ave 0.1986

loop_
_space_group_symop_operation_xyz
'x, y, z'
'-x, -y, -z'

loop_
_atom_site_label
_atom_site_type_symbol
_atom_site_fract_x
_atom_site_fract_y
_atom_site_fract_z
_atom_site_U_iso_or_equiv
_atom_site_adp_type
_atom_site_occupancy
_atom_site_site_symmetry_order
_atom_site_calc_flag
_atom_site_refinement_flags_posn
_atom_site_refinement_flags_adp
_atom_site_refinement_flags_occupancy
_atom_site_disorder_assembly
_atom_site_disorder_group
Hg1 Hg 0.71150(3) 0.75200(2) 0.53084(2) 0.03612(9) Uani 1 1 d . . . . .
Br2 Br 0.77535(8) 0.94340(5) 0.52990(4) 0.04269(15) Uani 1 1 d . . . . .
Br1 Br 0.78169(8) 0.57773(5) 0.54571(5) 0.05039(17) Uani 1 1 d . . . . .
N3 N 0.4241(6) 0.7667(4) 0.6027(3) 0.0353(9) Uani 1 1 d . . . . .
N4 N 0.1097(6) 0.7966(4) 0.6902(4) 0.0393(10) Uani 1 1 d . . . . .
C29 C 0.3367(7) 0.8485(4) 0.5998(4) 0.0344(10) Uani 1 1 d . . . . .
H29 H 0.382418 0.898994 0.568037 0.041 Uiso 1 1 calc R U . . .
C27 C 0.2013(8) 0.7160(5) 0.6948(5) 0.0482(15) Uani 1 1 d . . . . .
C30 C 0.1784(7) 0.8612(4) 0.6429(4) 0.0340(10) Uani 1 1 d . . . . .
H30 H 0.118079 0.919280 0.637595 0.041 Uiso 1 1 calc R U . . .
C28 C 0.3569(8) 0.7009(5) 0.6515(5) 0.0454(13) Uani 1 1 d . . . . .
H28 H 0.416903 0.642634 0.656711 0.054 Uiso 1 1 calc R U . . .
N2 N 0.4166(7) 0.6168(4) 0.1850(4) 0.0435(10) Uani 1 1 d . . . . .
N1 N 0.5642(6) 0.6874(4) 0.3692(3) 0.0380(9) Uani 1 1 d . . . . .
C14 C 0.4693(7) 0.5904(5) 0.3350(5) 0.0416(12) Uani 1 1 d . . . . .
H14 H 0.452689 0.543427 0.373748 0.050 Uiso 1 1 calc R U . . .
C12 C 0.5175(7) 0.7137(4) 0.2194(4) 0.0382(11) Uani 1 1 d . . . . .
C13 C 0.5901(8) 0.7494(5) 0.3113(4) 0.0422(12) Uani 1 1 d . . . . .
H13 H 0.659146 0.818998 0.333295 0.051 Uiso 1 1 calc R U . . .
C15 C 0.3933(8) 0.5556(5) 0.2437(5) 0.0427(12) Uani 1 1 d . . . . .
H15 H 0.322942 0.486452 0.222378 0.051 Uiso 1 1 calc R U . . .
O2A O 0.6432(5) 0.8792(3) 0.1985(3) 0.0401(8) Uani 1 1 d . . . . .
O1 O 0.4761(7) 0.7606(4) 0.0764(3) 0.0518(10) Uani 1 1 d . . . . .
C11 C 0.5405(8) 0.7837(5) 0.1545(4) 0.0401(12) Uani 1 1 d . . . . .
C2 C 0.8070(7) 0.9777(5) 0.1072(4) 0.0390(11) Uani 1 1 d . . . . .
H2 H 0.896525 0.932732 0.104347 0.047 Uiso 1 1 calc R U . . .
C1 C 0.6602(7) 0.9600(4) 0.1504(4) 0.0362(11) Uani 1 1 d . . . . .
C5 C 0.5438(7) 1.1108(4) 0.1159(4) 0.0355(10) Uani 1 1 d . . . . .
C4 C 0.6968(7) 1.1285(4) 0.0694(4) 0.0372(11) Uani 1 1 d . . . . .
H4 H 0.710130 1.185334 0.040279 0.045 Uiso 1 1 calc R U . . .
C3 C 0.8264(7) 1.0640(5) 0.0660(4) 0.0391(11) Uani 1 1 d . . . . .
H3 H 0.930045 1.077412 0.035679 0.047 Uiso 1 1 calc R U . . .
C10 C 0.5247(7) 1.0252(4) 0.1585(3) 0.0336(10) Uani 1 1 d . . . . .
C8 C 0.2475(8) 1.0789(6) 0.2155(4) 0.0476(14) Uani 1 1 d . . . . .
H8 H 0.146994 1.068339 0.249066 0.057 Uiso 1 1 calc R U . . .
C6 C 0.4086(8) 1.1784(5) 0.1253(4) 0.0425(12) Uani 1 1 d . . . . .
H6 H 0.418896 1.236127 0.097076 0.051 Uiso 1 1 calc R U . . .
C7 C 0.2651(8) 1.1625(6) 0.1736(5) 0.0504(15) Uani 1 1 d . . . . .
H7 H 0.176799 1.208746 0.178647 0.061 Uiso 1 1 calc R U . . .
C9 C 0.3731(7) 1.0115(5) 0.2090(4) 0.0408(12) Uani 1 1 d . . . . .
H9 H 0.359315 0.954984 0.238427 0.049 Uiso 1 1 calc R U . . .
C20 C 0.0476(8) 0.3365(5) 0.8300(5) 0.0436(12) Uani 1 1 d . U . . .
O3A O -0.0021(10) 0.6528(6) 0.7956(7) 0.0388(15) Uani 0.680(10) 1 d . U P A 1
O4A O 0.2565(7) 0.5868(5) 0.7760(4) 0.0388(15) Uani 0.680(10) 1 d . U P A 1
C16A C 0.2042(11) 0.5127(7) 0.8272(8) 0.0363(18) Uani 0.680(10) 1 d . U P A 1
C17A C 0.2633(13) 0.5368(8) 0.9195(9) 0.042(2) Uani 0.680(10) 1 d . U P A 1
H17A H 0.335547 0.603952 0.948576 0.050 Uiso 0.680(10) 1 calc R U P A 1
C18A C 0.217(3) 0.4620(13) 0.9728(10) 0.047(3) Uani 0.680(10) 1 d . U P A 1
H18A H 0.255621 0.478753 1.037255 0.057 Uiso 0.680(10) 1 calc R U P A 1
C19A C 0.1151(19) 0.3648(11) 0.9269(10) 0.052(3) Uani 0.680(10) 1 d . U P A 1
H19A H 0.087402 0.313397 0.960873 0.062 Uiso 0.680(10) 1 calc R U P A 1
C21A C -0.0549(16) 0.2392(9) 0.7830(10) 0.045(2) Uani 0.680(10) 1 d . U P A 1
H21A H -0.086214 0.187722 0.816335 0.054 Uiso 0.680(10) 1 calc R U P A 1
C22A C -0.1107(15) 0.2149(11) 0.6944(11) 0.057(3) Uani 0.680(10) 1 d . U P A 1
H22A H -0.181703 0.147467 0.664944 0.068 Uiso 0.680(10) 1 calc R U P A 1
C23A C -0.0646(19) 0.2897(13) 0.6433(10) 0.048(3) Uani 0.680(10) 1 d . U P A 1
H23A H -0.103106 0.270784 0.578707 0.058 Uiso 0.680(10) 1 calc R U P A 1
C24A C 0.0320(15) 0.3865(11) 0.6832(9) 0.039(2) Uani 0.680(10) 1 d . U P A 1
H24A H 0.057148 0.436497 0.647630 0.046 Uiso 0.680(10) 1 calc R U P A 1
C25A C 0.0976(13) 0.4148(13) 0.7795(9) 0.039(3) Uani 0.680(10) 1 d . U P A 1
C26A C 0.1366(11) 0.6506(7) 0.7623(7) 0.0378(18) Uani 0.680(10) 1 d . U P A 1
O3B O -0.035(2) 0.6330(14) 0.7645(12) 0.034(4) Uiso 0.320(10) 1 d . U P A 2
O4B O 0.1623(15) 0.5292(9) 0.6912(8) 0.035(3) Uani 0.320(10) 1 d . U P A 2
C16B C 0.081(2) 0.4360(17) 0.7142(16) 0.033(3) Uani 0.320(10) 1 d . U P A 2
C17B C -0.017(3) 0.355(2) 0.6421(18) 0.039(4) Uani 0.320(10) 1 d . U P A 2
H17B H -0.041766 0.366029 0.582784 0.046 Uiso 0.320(10) 1 calc R U P A 2
C18B C -0.079(4) 0.256(3) 0.6608(18) 0.045(6) Uani 0.320(10) 1 d . U P A 2
H18B H -0.136961 0.195744 0.611523 0.054 Uiso 0.320(10) 1 calc R U P A 2
C19B C -0.058(4) 0.246(2) 0.745(2) 0.050(6) Uani 0.320(10) 1 d . U P A 2
H19B H -0.109119 0.180055 0.756046 0.061 Uiso 0.320(10) 1 calc R U P A 2
C21B C 0.066(4) 0.320(3) 0.913(2) 0.055(5) Uani 0.320(10) 1 d . U P A 2
H21B H 0.014576 0.254514 0.923789 0.066 Uiso 0.320(10) 1 calc R U P A 2
C22B C 0.156(4) 0.397(2) 0.9800(19) 0.055(5) Uani 0.320(10) 1 d . U P A 2
H22B H 0.165821 0.390472 1.041769 0.065 Uiso 0.320(10) 1 calc R U P A 2
C23B C 0.239(5) 0.492(3) 0.960(2) 0.046(6) Uani 0.320(10) 1 d . U P A 2
H23B H 0.314870 0.543575 1.007547 0.055 Uiso 0.320(10) 1 calc R U P A 2
C24B C 0.214(3) 0.5110(18) 0.876(2) 0.036(4) Uani 0.320(10) 1 d . U P A 2
H24B H 0.263071 0.577445 0.865666 0.043 Uiso 0.320(10) 1 calc R U P A 2
C25B C 0.109(3) 0.425(2) 0.8025(19) 0.028(4) Uani 0.320(10) 1 d . U P A 2
C26B C 0.084(2) 0.6206(14) 0.7159(14) 0.031(3) Uiso 0.320(10) 1 d . U P A 2

loop_
_atom_site_aniso_label
_atom_site_aniso_U_11
_atom_site_aniso_U_22
_atom_site_aniso_U_33
_atom_site_aniso_U_23
_atom_site_aniso_U_13
_atom_site_aniso_U_12
Hg1 0.03489(13) 0.04126(14) 0.03724(14) 0.01793(10) 0.00505(8) 0.00834(8)
Br2 0.0416(3) 0.0428(3) 0.0481(3) 0.0211(3) 0.0042(2) 0.0036(2)
Br1 0.0469(3) 0.0499(3) 0.0666(4) 0.0338(3) 0.0055(3) 0.0121(3)
N3 0.036(2) 0.037(2) 0.033(2) 0.0101(18) 0.0039(17) 0.0046(17)
N4 0.034(2) 0.040(2) 0.044(3) 0.012(2) 0.0063(19) 0.0071(18)
C29 0.034(2) 0.039(3) 0.032(2) 0.013(2) 0.0036(19) 0.0053(19)
C27 0.043(3) 0.046(3) 0.068(4) 0.029(3) 0.024(3) 0.018(2)
C30 0.032(2) 0.038(3) 0.034(3) 0.011(2) 0.0002(19) 0.0083(19)
C28 0.045(3) 0.042(3) 0.054(4) 0.018(3) 0.016(3) 0.015(2)
N2 0.051(3) 0.038(2) 0.042(3) 0.011(2) 0.001(2) 0.010(2)
N1 0.039(2) 0.044(2) 0.034(2) 0.0161(19) 0.0024(18) 0.0075(18)
C14 0.040(3) 0.038(3) 0.053(3) 0.020(2) 0.010(2) 0.011(2)
C12 0.040(3) 0.036(3) 0.040(3) 0.010(2) 0.004(2) 0.012(2)
C13 0.045(3) 0.042(3) 0.042(3) 0.016(2) -0.002(2) 0.006(2)
C15 0.043(3) 0.036(3) 0.049(3) 0.012(2) 0.004(2) 0.006(2)
O2A 0.045(2) 0.043(2) 0.036(2) 0.0156(16) 0.0017(16) 0.0074(16)
O1 0.070(3) 0.048(2) 0.037(2) 0.0135(18) -0.010(2) 0.004(2)
C11 0.042(3) 0.041(3) 0.038(3) 0.010(2) 0.002(2) 0.012(2)
C2 0.042(3) 0.045(3) 0.033(3) 0.010(2) 0.003(2) 0.018(2)
C1 0.045(3) 0.036(3) 0.028(2) 0.010(2) 0.000(2) 0.008(2)
C5 0.039(3) 0.039(3) 0.028(2) 0.007(2) 0.001(2) 0.010(2)
C4 0.041(3) 0.038(3) 0.034(3) 0.011(2) 0.003(2) 0.011(2)
C3 0.036(3) 0.050(3) 0.033(3) 0.012(2) 0.011(2) 0.009(2)
C10 0.036(2) 0.044(3) 0.020(2) 0.008(2) 0.0000(18) 0.006(2)
C8 0.033(3) 0.069(4) 0.033(3) 0.004(3) 0.005(2) 0.007(3)
C6 0.042(3) 0.046(3) 0.040(3) 0.009(2) -0.001(2) 0.016(2)
C7 0.039(3) 0.063(4) 0.045(3) 0.004(3) 0.000(2) 0.019(3)
C9 0.036(3) 0.049(3) 0.033(3) 0.009(2) -0.001(2) -0.002(2)
C20 0.046(3) 0.040(3) 0.048(3) 0.014(2) 0.007(2) 0.014(2)
O3A 0.035(3) 0.044(4) 0.041(4) 0.015(3) 0.007(3) 0.009(3)
O4A 0.036(3) 0.040(3) 0.043(3) 0.014(2) 0.006(2) 0.009(2)
C16A 0.041(4) 0.038(4) 0.032(5) 0.011(4) 0.004(4) 0.009(3)
C17A 0.042(5) 0.040(5) 0.039(5) 0.006(4) -0.007(4) 0.006(4)
C18A 0.060(8) 0.057(8) 0.027(5) 0.015(4) 0.003(5) 0.009(6)
C19A 0.062(8) 0.050(7) 0.047(6) 0.020(6) -0.004(5) 0.010(5)
C21A 0.050(5) 0.031(4) 0.053(6) 0.008(4) 0.015(5) 0.009(3)
C22A 0.049(6) 0.055(6) 0.054(6) -0.002(5) 0.012(5) 0.001(5)
C23A 0.044(6) 0.047(8) 0.047(6) 0.001(4) -0.001(5) 0.013(6)
C24A 0.037(6) 0.049(6) 0.028(5) 0.004(5) 0.006(4) 0.015(5)
C25A 0.039(6) 0.040(5) 0.037(6) 0.008(4) 0.005(4) 0.003(4)
C26A 0.032(4) 0.038(4) 0.042(5) 0.009(4) 0.000(4) 0.006(3)
O4B 0.037(6) 0.028(5) 0.040(6) 0.006(5) 0.011(5) 0.013(4)
C16B 0.032(9) 0.034(9) 0.029(8) 0.004(7) 0.006(7) 0.004(7)
C17B 0.049(11) 0.032(10) 0.033(9) 0.008(8) -0.003(8) 0.006(8)
C18B 0.059(12) 0.039(12) 0.028(8) 0.000(8) 0.016(8) -0.011(11)
C19B 0.065(14) 0.041(10) 0.047(11) 0.019(9) 0.014(12) -0.007(8)
C21B 0.066(15) 0.056(13) 0.051(9) 0.022(9) 0.016(9) 0.020(10)
C22B 0.068(14) 0.064(14) 0.043(9) 0.030(9) 0.010(9) 0.018(11)
C23B 0.038(12) 0.070(15) 0.037(10) 0.027(10) 0.001(9) 0.009(10)
C24B 0.034(9) 0.049(9) 0.025(10) 0.010(8) 0.002(8) 0.009(6)
C25B 0.031(10) 0.025(7) 0.031(8) 0.003(6) 0.006(6) 0.025(6)

loop_
_atom_type_symbol
_atom_type_description
_atom_type_scat_dispersion_real
_atom_type_scat_dispersion_imag
_atom_type_scat_source
C C 0.0181 0.0091 'International Tables Vol C Tables 4.2.6.8 and 6.1.1.4'
H H 0.0000 0.0000 'International Tables Vol C Tables 4.2.6.8 and 6.1.1.4'
Br Br -0.6763 1.2805 'International Tables Vol C Tables 4.2.6.8 and 6.1.1.4'
Hg Hg -4.2923 7.6849 'International Tables Vol C Tables 4.2.6.8 and 6.1.1.4'
O O 0.0492 0.0322 'International Tables Vol C Tables 4.2.6.8 and 6.1.1.4'
N N 0.0311 0.0180 'International Tables Vol C Tables 4.2.6.8 and 6.1.1.4'

loop_
_geom_angle_atom_site_label_1
_geom_angle_atom_site_label_2
_geom_angle_atom_site_label_3
_geom_angle
_geom_angle_site_symmetry_1
_geom_angle_site_symmetry_3
_geom_angle_publ_flag
Br1 Hg1 Br2 155.67(2) . . ?
Br1 Hg1 N3 102.70(11) . . ?
Br2 Hg1 N3 97.06(10) . . ?
Br1 Hg1 N1 99.35(11) . . ?
Br2 Hg1 N1 94.28(11) . . ?
N3 Hg1 N1 91.05(15) . . ?
C29 N3 C28 116.7(5) . . ?
C29 N3 Hg1 119.8(3) . . ?
C28 N3 Hg1 123.2(4) . . ?
C30 N4 C27 115.5(5) . . ?
N3 C29 C30 121.0(5) . . ?
N3 C29 H29 119.5 . . ?
C30 C29 H29 119.5 . . ?
N4 C27 C28 122.5(5) . . ?
N4 C27 C26B 111.7(8) . . ?
C28 C27 C26B 121.5(8) . . ?
N4 C27 C26A 115.8(5) . . ?
C28 C27 C26A 121.2(6) . . ?
N4 C30 C29 122.9(5) . . ?
N4 C30 H30 118.5 . . ?
C29 C30 H30 118.5 . . ?
N3 C28 C27 121.2(5) . . ?
N3 C28 H28 119.4 . . ?
C27 C28 H28 119.4 . . ?
C15 N2 C12 116.2(5) . . ?
C14 N1 C13 117.3(5) . . ?
C14 N1 Hg1 123.1(4) . . ?
C13 N1 Hg1 119.4(4) . . ?
N1 C14 C15 121.7(5) . . ?
N1 C14 H14 119.2 . . ?
C15 C14 H14 119.2 . . ?
N2 C12 C13 122.0(5) . . ?
N2 C12 C11 116.3(5) . . ?
C13 C12 C11 121.6(5) . . ?
N1 C13 C12 121.0(6) . . ?
N1 C13 H13 119.5 . . ?
C12 C13 H13 119.5 . . ?
N2 C15 C14 121.8(5) . . ?
N2 C15 H15 119.1 . . ?
C14 C15 H15 119.1 . . ?
C11 O2A C1 116.9(4) . . ?
O1 C11 O2A 124.5(5) . . ?
O1 C11 C12 125.4(6) . . ?
O2A C11 C12 110.0(5) . . ?
C1 C2 C3 119.2(5) . . ?
C1 C2 H2 120.4 . . ?
C3 C2 H2 120.4 . . ?
C2 C1 C10 123.0(5) . . ?
C2 C1 O2A 120.2(5) . . ?
C10 C1 O2A 116.5(5) . . ?
C4 C5 C10 119.4(5) . . ?
C4 C5 C6 122.6(5) . . ?
C10 C5 C6 117.9(5) . . ?
C3 C4 C5 120.3(5) . . ?
C3 C4 H4 119.9 . . ?
C5 C4 H4 119.9 . . ?
C4 C3 C2 120.5(5) . . ?
C4 C3 H3 119.7 . . ?
C2 C3 H3 119.7 . . ?
C1 C10 C5 117.6(5) . . ?
C1 C10 C9 123.6(5) . . ?
C5 C10 C9 118.8(5) . . ?
C9 C8 C7 120.8(6) . . ?
C9 C8 H8 119.6 . . ?
C7 C8 H8 119.6 . . ?
C7 C6 C5 121.7(6) . . ?
C7 C6 H6 119.2 . . ?
C5 C6 H6 119.2 . . ?
C6 C7 C8 120.1(6) . . ?
C6 C7 H7 119.9 . . ?
C8 C7 H7 119.9 . . ?
C8 C9 C10 120.7(6) . . ?
C8 C9 H9 119.6 . . ?
C10 C9 H9 119.6 . . ?
C21B C20 C25B 129.1(19) . . ?
C21A C20 C25A 118.9(9) . . ?
C21A C20 C19A 124.4(9) . . ?
C25A C20 C19A 116.6(9) . . ?
C21B C20 C19B 120.7(18) . . ?
C25B C20 C19B 110.2(15) . . ?
C26A O4A C16A 116.5(6) . . ?
C17A C16A C25A 122.8(10) . . ?
C17A C16A O4A 119.2(9) . . ?
C25A C16A O4A 117.9(11) . . ?
C16A C17A C18A 120.7(11) . . ?
C16A C17A H17A 119.6 . . ?
C18A C17A H17A 119.6 . . ?
C19A C18A C17A 117.4(12) . . ?
C19A C18A H18A 121.3 . . ?
C17A C18A H18A 121.3 . . ?
C18A C19A C20 123.7(12) . . ?
C18A C19A H19A 118.1 . . ?
C20 C19A H19A 118.1 . . ?
C22A C21A C20 123.0(12) . . ?
C22A C21A H21A 118.5 . . ?
C20 C21A H21A 118.5 . . ?
C21A C22A C23A 119.5(12) . . ?
C21A C22A H22A 120.2 . . ?
C23A C22A H22A 120.2 . . ?
C24A C23A C22A 121.8(12) . . ?
C24A C23A H23A 119.1 . . ?
C22A C23A H23A 119.1 . . ?
C23A C24A C25A 120.0(12) . . ?
C23A C24A H24A 120.0 . . ?
C25A C24A H24A 120.0 . . ?
C16A C25A C24A 124.7(15) . . ?
C16A C25A C20 118.6(10) . . ?
C24A C25A C20 116.7(12) . . ?
O3A C26A O4A 124.4(8) . . ?
O3A C26A C27 124.6(7) . . ?
O4A C26A C27 111.0(6) . . ?
C26B O4B C16B 117.7(12) . . ?
C17B C16B C25B 123(2) . . ?
C17B C16B O4B 117(2) . . ?
C25B C16B O4B 120(2) . . ?
C16B C17B C18B 117(2) . . ?
C16B C17B H17B 121.4 . . ?
C18B C17B H17B 121.4 . . ?
C19B C18B C17B 120(3) . . ?
C19B C18B H18B 119.8 . . ?
C17B C18B H18B 119.8 . . ?
C18B C19B C20 124(2) . . ?
C18B C19B H19B 118.0 . . ?
C20 C19B H19B 118.0 . . ?
C20 C21B C22B 118(3) . . ?
C20 C21B H21B 121.0 . . ?
C22B C21B H21B 121.0 . . ?
C21B C22B C23B 119(3) . . ?
C21B C22B H22B 120.3 . . ?
C23B C22B H22B 120.3 . . ?
C24B C23B C22B 123(3) . . ?
C24B C23B H23B 118.7 . . ?
C22B C23B H23B 118.7 . . ?
C23B C24B C25B 117(3) . . ?
C23B C24B H24B 121.5 . . ?
C25B C24B H24B 121.5 . . ?
C16B C25B C20 125(2) . . ?
C16B C25B C24B 121(3) . . ?
C20 C25B C24B 114(2) . . ?
O3B C26B O4B 124.8(16) . . ?
O3B C26B C27 123.3(15) . . ?
O4B C26B C27 110.1(12) . . ?

loop_
_geom_bond_atom_site_label_1
_geom_bond_atom_site_label_2
_geom_bond_distance
_geom_bond_site_symmetry_2
_geom_bond_publ_flag
Hg1 Br1 2.4450(6) . ?
Hg1 Br2 2.4630(6) . ?
Hg1 N3 2.491(4) . ?
Hg1 N1 2.498(5) . ?
N3 C29 1.331(7) . ?
N3 C28 1.335(8) . ?
N4 C30 1.311(7) . ?
N4 C27 1.343(8) . ?
C29 C30 1.399(7) . ?
C29 H29 0.9500 . ?
C27 C28 1.385(8) . ?
C27 C26B 1.548(17) . ?
C27 C26A 1.543(10) . ?
C30 H30 0.9500 . ?
C28 H28 0.9500 . ?
N2 C15 1.335(8) . ?
N2 C12 1.344(8) . ?
N1 C14 1.324(8) . ?
N1 C13 1.338(7) . ?
C14 C15 1.390(9) . ?
C14 H14 0.9500 . ?
C12 C13 1.388(8) . ?
C12 C11 1.500(8) . ?
C13 H13 0.9500 . ?
C15 H15 0.9500 . ?
O2A C11 1.358(7) . ?
O2A C1 1.419(6) . ?
O1 C11 1.192(7) . ?
C2 C1 1.344(8) . ?
C2 C3 1.411(8) . ?
C2 H2 0.9500 . ?
C1 C10 1.408(8) . ?
C5 C4 1.412(8) . ?
C5 C10 1.417(8) . ?
C5 C6 1.425(8) . ?
C4 C3 1.370(8) . ?
C4 H4 0.9500 . ?
C3 H3 0.9500 . ?
C10 C9 1.426(8) . ?
C8 C9 1.367(9) . ?
C8 C7 1.387(10) . ?
C8 H8 0.9500 . ?
C6 C7 1.362(9) . ?
C6 H6 0.9500 . ?
C7 H7 0.9500 . ?
C9 H9 0.9500 . ?
C20 C21B 1.32(3) . ?
C20 C25B 1.36(3) . ?
C20 C21A 1.384(13) . ?
C20 C25A 1.446(19) . ?
C20 C19A 1.447(16) . ?
C20 C19B 1.58(4) . ?
O3A C26A 1.191(11) . ?
O4A C26A 1.361(10) . ?
O4A C16A 1.413(11) . ?
C16A C17A 1.369(14) . ?
C16A C25A 1.406(17) . ?
C17A C18A 1.435(16) . ?
C17A H17A 0.9500 . ?
C18A C19A 1.38(2) . ?
C18A H18A 0.9500 . ?
C19A H19A 0.9500 . ?
C21A C22A 1.31(2) . ?
C21A H21A 0.9500 . ?
C22A C23A 1.41(2) . ?
C22A H22A 0.9500 . ?
C23A C24A 1.339(18) . ?
C23A H23A 0.9500 . ?
C24A C25A 1.434(17) . ?
C24A H24A 0.9500 . ?
O3B C26B 1.18(2) . ?
O4B C26B 1.350(19) . ?
O4B C16B 1.42(2) . ?
C16B C17B 1.39(3) . ?
C16B C25B 1.37(3) . ?
C17B C18B 1.42(3) . ?
C17B H17B 0.9500 . ?
C18B C19B 1.30(4) . ?
C18B H18B 0.9500 . ?
C19B H19B 0.9500 . ?
C21B C22B 1.30(4) . ?
C21B H21B 0.9500 . ?
C22B C23B 1.42(4) . ?
C22B H22B 0.9500 . ?
C23B C24B 1.35(4) . ?
C23B H23B 0.9500 . ?
C24B C25B 1.46(4) . ?
C24B H24B 0.9500 . ?

loop_
_geom_torsion_atom_site_label_1
_geom_torsion_atom_site_label_2
_geom_torsion_atom_site_label_3
_geom_torsion_atom_site_label_4
_geom_torsion
_geom_torsion_site_symmetry_1
_geom_torsion_site_symmetry_2
_geom_torsion_site_symmetry_3
_geom_torsion_site_symmetry_4
_geom_torsion_publ_flag
C28 N3 C29 C30 -2.6(8) . . . . ?
Hg1 N3 C29 C30 -177.4(4) . . . . ?
C30 N4 C27 C28 -0.8(10) . . . . ?
C30 N4 C27 C26B -157.9(10) . . . . ?
C30 N4 C27 C26A 171.1(6) . . . . ?
C27 N4 C30 C29 -0.2(9) . . . . ?
N3 C29 C30 N4 2.0(9) . . . . ?
C29 N3 C28 C27 1.6(9) . . . . ?
Hg1 N3 C28 C27 176.3(5) . . . . ?
N4 C27 C28 N3 0.1(11) . . . . ?
C26B C27 C28 N3 155.0(11) . . . . ?
C26A C27 C28 N3 -171.4(7) . . . . ?
C13 N1 C14 C15 -2.5(8) . . . . ?
Hg1 N1 C14 C15 -178.0(4) . . . . ?
C15 N2 C12 C13 -1.5(8) . . . . ?
C15 N2 C12 C11 -178.6(5) . . . . ?
C14 N1 C13 C12 1.0(8) . . . . ?
Hg1 N1 C13 C12 176.7(4) . . . . ?
N2 C12 C13 N1 1.0(9) . . . . ?
C11 C12 C13 N1 178.0(5) . . . . ?
C12 N2 C15 C14 0.0(8) . . . . ?
N1 C14 C15 N2 2.1(9) . . . . ?
C1 O2A C11 O1 6.1(8) . . . . ?
C1 O2A C11 C12 -172.6(4) . . . . ?
N2 C12 C11 O1 0.6(9) . . . . ?
C13 C12 C11 O1 -176.6(6) . . . . ?
N2 C12 C11 O2A 179.3(5) . . . . ?
C13 C12 C11 O2A 2.1(7) . . . . ?
C3 C2 C1 C10 -1.3(9) . . . . ?
C3 C2 C1 O2A -175.2(5) . . . . ?
C11 O2A C1 C2 -103.6(6) . . . . ?
C11 O2A C1 C10 82.1(6) . . . . ?
C10 C5 C4 C3 -0.5(8) . . . . ?
C6 C5 C4 C3 177.1(5) . . . . ?
C5 C4 C3 C2 1.3(9) . . . . ?
C1 C2 C3 C4 -0.5(9) . . . . ?
C2 C1 C10 C5 2.1(8) . . . . ?
O2A C1 C10 C5 176.3(5) . . . . ?
C2 C1 C10 C9 -176.1(5) . . . . ?
O2A C1 C10 C9 -2.0(8) . . . . ?
C4 C5 C10 C1 -1.2(8) . . . . ?
C6 C5 C10 C1 -178.9(5) . . . . ?
C4 C5 C10 C9 177.1(5) . . . . ?
C6 C5 C10 C9 -0.5(8) . . . . ?
C4 C5 C6 C7 -177.4(6) . . . . ?
C10 C5 C6 C7 0.2(9) . . . . ?
C5 C6 C7 C8 0.1(10) . . . . ?
C9 C8 C7 C6 0.0(10) . . . . ?
C7 C8 C9 C10 -0.4(9) . . . . ?
C1 C10 C9 C8 178.9(5) . . . . ?
C5 C10 C9 C8 0.7(8) . . . . ?
C26A O4A C16A C17A -102.8(10) . . . . ?
C26A O4A C16A C25A 79.3(8) . . . . ?
C25A C16A C17A C18A -0.3(17) . . . . ?
O4A C16A C17A C18A -178.1(11) . . . . ?
C16A C17A C18A C19A 1(2) . . . . ?
C17A C18A C19A C20 -2(2) . . . . ?
C21A C20 C19A C18A 179.9(14) . . . . ?
C25A C20 C19A C18A 2.2(18) . . . . ?
C25A C20 C21A C22A -0.7(15) . . . . ?
C19A C20 C21A C22A -178.4(11) . . . . ?
C20 C21A C22A C23A 0.6(19) . . . . ?
C21A C22A C23A C24A -2(2) . . . . ?
C22A C23A C24A C25A 2.6(17) . . . . ?
C17A C16A C25A C24A 179.6(9) . . . . ?
O4A C16A C25A C24A -2.6(10) . . . . ?
C17A C16A C25A C20 0.2(10) . . . . ?
O4A C16A C25A C20 178.0(7) . . . . ?
C23A C24A C25A C16A 178.0(9) . . . . ?
C23A C24A C25A C20 -2.6(12) . . . . ?
C21A C20 C25A C16A -178.9(8) . . . . ?
C19A C20 C25A C16A -1.1(10) . . . . ?
C21A C20 C25A C24A 1.6(10) . . . . ?
C19A C20 C25A C24A 179.5(9) . . . . ?
C16A O4A C26A O3A 5.2(14) . . . . ?
C16A O4A C26A C27 -172.5(7) . . . . ?
N4 C27 C26A O3A 14.6(13) . . . . ?
C28 C27 C26A O3A -173.4(9) . . . . ?
N4 C27 C26A O4A -167.8(7) . . . . ?
C28 C27 C26A O4A 4.2(11) . . . . ?
C26B O4B C16B C17B 101(2) . . . . ?
C26B O4B C16B C25B -82.8(17) . . . . ?
C25B C16B C17B C18B -5(3) . . . . ?
O4B C16B C17B C18B 172(2) . . . . ?
C16B C17B C18B C19B 6(4) . . . . ?
C17B C18B C19B C20 -5(5) . . . . ?
C21B C20 C19B C18B -179(3) . . . . ?
C25B C20 C19B C18B 1(3) . . . . ?
C25B C20 C21B C22B -1(3) . . . . ?
C19B C20 C21B C22B 179(2) . . . . ?
C20 C21B C22B C23B -4(4) . . . . ?
C21B C22B C23B C24B 7(5) . . . . ?
C22B C23B C24B C25B -5(4) . . . . ?
C17B C16B C25B C20 1.2(17) . . . . ?
O4B C16B C25B C20 -175.1(13) . . . . ?
C17B C16B C25B C24B 179.2(18) . . . . ?
O4B C16B C25B C24B 2.9(15) . . . . ?
C21B C20 C25B C16B -179.0(17) . . . . ?
C19B C20 C25B C16B 0.7(14) . . . . ?
C21B C20 C25B C24B 3(2) . . . . ?
C19B C20 C25B C24B -177.5(15) . . . . ?
C23B C24B C25B C16B -178(2) . . . . ?
C23B C24B C25B C20 1(3) . . . . ?
C16B O4B C26B O3B 9(3) . . . . ?
C16B O4B C26B C27 174.0(15) . . . . ?
N4 C27 C26B O3B -34(2) . . . . ?
C28 C27 C26B O3B 168.5(16) . . . . ?
N4 C27 C26B O4B 160.7(12) . . . . ?
C28 C27 C26B O4B 3(2) . . . . ?
